data_7119133
loop_
_publ_author_name
'Avassaya Vanitcha'
'Cecilia Damelincourt'
'Geoffrey Gontard'
'Nicolas Vanthuyne'
'Virginie Mouries-Mansuy'
'Louis Fensterbank'

_publ_section_title
;
 Bis-phosphine allene ligand: coordination chemistry and preliminary
 applications in catalysis
;
_journal_name_full Chem.Commun.
_journal_page_first 6785
_journal_volume 52
_journal_year 2016
_chemical_formula_moiety 'C39 H30 Au2 Cl2 P2, C H2 Cl2'
_chemical_formula_sum 'C40 H32 Au2 Cl4 P2'
_chemical_formula_weight 1110.33
_space_group_crystal_system monoclinic
_space_group_IT_number 14
_space_group_name_Hall '-P 2yn'
_space_group_name_H-M_alt 'P 1 21/n 1'
_symmetry_space_group_name_Hall '-P 2yn'
_symmetry_space_group_name_H-M 'P 1 21/n 1'
_atom_sites_solution_hydrogens geom
_atom_sites_solution_primary direct
_atom_sites_solution_secondary difmap
_audit_creation_method SHELXL-2014/7
_audit_update_record
;
2016-01-19 deposited with the CCDC.
2016-04-12 downloaded from the CCDC.
;
_cell_angle_alpha 90
_cell_angle_beta 104.6610(10)
_cell_angle_gamma 90
_cell_formula_units_Z 4
_cell_length_a 12.6409(3)
_cell_length_b 16.9730(4)
_cell_length_c 18.0808(5)
_cell_measurement_reflns_used 9788
_cell_measurement_temperature 200(1)
_cell_measurement_theta_max 30.53
_cell_measurement_theta_min 2.56
_cell_volume 3753.00(16)
_computing_cell_refinement 'Bruker SAINT'
_computing_data_collection 'Bruker APEX2'
_computing_data_reduction 'Bruker SAINT'
_computing_molecular_graphics 'SXGRAPH (Farrugia, 2012)'
_computing_publication_material 'WinGX publication routines (Farrugia, 2012)'
_computing_structure_refinement 'SHELXL-2014/7 (Sheldrick, 2014)'
_computing_structure_solution 'SIR92 (Giacovazzo et al, 1993)'
_diffrn_ambient_temperature 200(1)
_diffrn_detector_area_resol_mean 8.3333
_diffrn_measured_fraction_theta_full 1.000
_diffrn_measured_fraction_theta_max 0.999
_diffrn_measurement_device_type 'Bruker APEX-II CCD'
_diffrn_measurement_method '\f and \w scans'
_diffrn_radiation_monochromator 'curved graphite'
_diffrn_radiation_source 'fine-focus sealed tube'
_diffrn_radiation_type MoK\a
_diffrn_radiation_wavelength 0.71073
_diffrn_reflns_av_R_equivalents 0.0200
_diffrn_reflns_av_unetI/netI 0.0158
_diffrn_reflns_Laue_measured_fraction_full 1.000
_diffrn_reflns_Laue_measured_fraction_max 0.999
_diffrn_reflns_limit_h_max 18
_diffrn_reflns_limit_h_min -18
_diffrn_reflns_limit_k_max 24
_diffrn_reflns_limit_k_min -24
_diffrn_reflns_limit_l_max 25
_diffrn_reflns_limit_l_min -25
_diffrn_reflns_number 55873
_diffrn_reflns_point_group_measured_fraction_full 1.000
_diffrn_reflns_point_group_measured_fraction_max 0.999
_diffrn_reflns_theta_full 25.242
_diffrn_reflns_theta_max 30.533
_diffrn_reflns_theta_min 2.053
_exptl_absorpt_coefficient_mu 8.208
_exptl_absorpt_correction_T_max 0.419
_exptl_absorpt_correction_T_min 0.165
_exptl_absorpt_correction_type multi-scan
_exptl_absorpt_process_details
; 
R.H. Blessing, Acta Cryst. (1995), A51, 33-38
;
_exptl_crystal_colour colourless
_exptl_crystal_density_diffrn 1.965
_exptl_crystal_density_method 'not measured'
_exptl_crystal_description prism
_exptl_crystal_F_000 2112
_exptl_crystal_size_max 0.5
_exptl_crystal_size_mid 0.2
_exptl_crystal_size_min 0.15
_refine_diff_density_max 0.791
_refine_diff_density_min -0.979
_refine_diff_density_rms 0.102
_refine_ls_extinction_method none
_refine_ls_goodness_of_fit_ref 1.083
_refine_ls_hydrogen_treatment constr
_refine_ls_matrix_type full
_refine_ls_number_parameters 433
_refine_ls_number_reflns 11469
_refine_ls_number_restraints 0
_refine_ls_restrained_S_all 1.083
_refine_ls_R_factor_all 0.0248
_refine_ls_R_factor_gt 0.0191
_refine_ls_shift/su_max 0.004
_refine_ls_shift/su_mean 0.000
_refine_ls_structure_factor_coef Fsqd
_refine_ls_weighting_details 'w=1/[\s^2^(Fo^2^)+(0.0195P)^2^+3.9217P] where P=(Fo^2^+2Fc^2^)/3'
_refine_ls_weighting_scheme calc
_refine_ls_wR_factor_gt 0.0439
_refine_ls_wR_factor_ref 0.0462
_reflns_number_gt 10285
_reflns_number_total 11469
_reflns_threshold_expression 'I > 2\s(I)'
_cod_data_source_file c6cc02316a2.cif
_cod_data_source_block Compound-rac-9
_cod_database_code 7119133
_shelx_shelxl_version_number 2014/7
_shelx_space_group_comment
;
The symmetry employed for this shelxl refinement is uniquely defined
by the following loop, which should always be used as a source of
symmetry information in preference to the above space-group names.
They are only intended as comments.
;

loop_
_space_group_symop_operation_xyz
'x, y, z'
'-x+1/2, y+1/2, -z+1/2'
'-x, -y, -z'
'x-1/2, -y-1/2, z-1/2'

loop_
_atom_site_label
_atom_site_type_symbol
_atom_site_fract_x
_atom_site_fract_y
_atom_site_fract_z
_atom_site_U_iso_or_equiv
_atom_site_adp_type
_atom_site_occupancy
_atom_site_site_symmetry_order
_atom_site_calc_flag
_atom_site_refinement_flags_posn
_atom_site_refinement_flags_adp
_atom_site_refinement_flags_occupancy
_atom_site_disorder_assembly
_atom_site_disorder_group
Au1 Au 0.38405(2) 0.52263(2) 0.35944(2) 0.02353(2) Uani 1 1 d . . . . .
Au2 Au 0.68700(2) 0.21596(2) 0.34756(2) 0.02324(2) Uani 1 1 d . . . . .
Cl1 Cl 0.42492(7) 0.61246(4) 0.45603(4) 0.04118(16) Uani 1 1 d . . . . .
Cl2 Cl 0.70315(6) 0.11995(4) 0.43793(4) 0.03960(15) Uani 1 1 d . . . . .
Cl3 Cl -0.02690(8) 0.38982(6) 0.39670(5) 0.0584(2) Uani 1 1 d . . . . .
Cl4 Cl 0.20961(7) 0.37018(6) 0.44105(5) 0.0536(2) Uani 1 1 d . . . . .
P1 P 0.33990(5) 0.43679(3) 0.26330(3) 0.01855(10) Uani 1 1 d . . . . .
P2 P 0.67324(4) 0.30778(3) 0.25728(3) 0.01786(10) Uani 1 1 d . . . . .
C1 C 0.42693(17) 0.44387(13) 0.19609(12) 0.0184(4) Uani 1 1 d . . . . .
C2 C 0.48353(17) 0.37978(13) 0.19048(12) 0.0191(4) Uani 1 1 d . . . . .
C3 C 0.53787(17) 0.31377(13) 0.19020(12) 0.0183(4) Uani 1 1 d . . . . .
C4 C 0.43470(18) 0.51778(13) 0.15410(12) 0.0203(4) Uani 1 1 d . . . . .
C5 C 0.5026(2) 0.52189(16) 0.10434(15) 0.0318(5) Uani 1 1 d . . . . .
H5 H 0.5405 0.4760 0.0952 0.038 Uiso 1 1 calc R U . . .
C6 C 0.5159(2) 0.59180(18) 0.06800(17) 0.0391(6) Uani 1 1 d . . . . .
H6 H 0.5631 0.5938 0.0347 0.047 Uiso 1 1 calc R U . . .
C7 C 0.4599(3) 0.65867(17) 0.08039(17) 0.0401(7) Uani 1 1 d . . . . .
H7 H 0.4690 0.7066 0.0556 0.048 Uiso 1 1 calc R U . . .
C8 C 0.3916(3) 0.65591(16) 0.12817(17) 0.0396(7) Uani 1 1 d . . . . .
H8 H 0.3531 0.7019 0.1362 0.047 Uiso 1 1 calc R U . . .
C9 C 0.3784(2) 0.58573(15) 0.16520(15) 0.0303(5) Uani 1 1 d . . . . .
H9 H 0.3307 0.5842 0.1982 0.036 Uiso 1 1 calc R U . . .
C10 C 0.48855(17) 0.24564(13) 0.14214(12) 0.0192(4) Uani 1 1 d . . . . .
C11 C 0.5245(2) 0.16921(14) 0.16120(14) 0.0259(5) Uani 1 1 d . . . . .
H11 H 0.5881 0.1605 0.2015 0.031 Uiso 1 1 calc R U . . .
C12 C 0.4681(2) 0.10533(15) 0.12180(16) 0.0325(5) Uani 1 1 d . . . . .
H12 H 0.4934 0.0533 0.1355 0.039 Uiso 1 1 calc R U . . .
C13 C 0.3765(2) 0.11681(16) 0.06334(17) 0.0377(6) Uani 1 1 d . . . . .
H13 H 0.3368 0.0729 0.0378 0.045 Uiso 1 1 calc R U . . .
C14 C 0.3420(2) 0.19293(18) 0.04175(17) 0.0390(6) Uani 1 1 d . . . . .
H14 H 0.2797 0.2012 0.0003 0.047 Uiso 1 1 calc R U . . .
C15 C 0.3979(2) 0.25683(15) 0.08037(14) 0.0281(5) Uani 1 1 d . . . . .
H15 H 0.3745 0.3088 0.0647 0.034 Uiso 1 1 calc R U . . .
C16 C 0.20168(18) 0.44847(14) 0.20435(13) 0.0225(4) Uani 1 1 d . . . . .
C17 C 0.1744(2) 0.43300(16) 0.12587(14) 0.0288(5) Uani 1 1 d . . . . .
H17 H 0.2295 0.4181 0.1014 0.035 Uiso 1 1 calc R U . . .
C18 C 0.0665(2) 0.43954(17) 0.08392(15) 0.0343(6) Uani 1 1 d . . . . .
H18 H 0.0478 0.4288 0.0306 0.041 Uiso 1 1 calc R U . . .
C19 C -0.0138(2) 0.46164(17) 0.11919(17) 0.0356(6) Uani 1 1 d . . . . .
H19 H -0.0875 0.4663 0.0901 0.043 Uiso 1 1 calc R U . . .
C20 C 0.0130(2) 0.47692(18) 0.19666(18) 0.0372(6) Uani 1 1 d . . . . .
H20 H -0.0425 0.4919 0.2208 0.045 Uiso 1 1 calc R U . . .
C21 C 0.1204(2) 0.47053(16) 0.23950(15) 0.0294(5) Uani 1 1 d . . . . .
H21 H 0.1384 0.4812 0.2928 0.035 Uiso 1 1 calc R U . . .
C22 C 0.35120(18) 0.33451(13) 0.29274(13) 0.0208(4) Uani 1 1 d . . . . .
C23 C 0.3010(2) 0.27440(14) 0.24358(14) 0.0265(5) Uani 1 1 d . . . . .
H23 H 0.2544 0.2869 0.1950 0.032 Uiso 1 1 calc R U . . .
C24 C 0.3194(2) 0.19669(16) 0.26576(17) 0.0356(6) Uani 1 1 d . . . . .
H24 H 0.2864 0.1558 0.2318 0.043 Uiso 1 1 calc R U . . .
C25 C 0.3852(3) 0.17804(17) 0.33681(19) 0.0398(7) Uani 1 1 d . . . . .
H25 H 0.3973 0.1244 0.3516 0.048 Uiso 1 1 calc R U . . .
C26 C 0.4337(2) 0.23729(17) 0.38672(16) 0.0339(6) Uani 1 1 d . . . . .
H26 H 0.4786 0.2243 0.4358 0.041 Uiso 1 1 calc R U . . .
C27 C 0.4165(2) 0.31556(15) 0.36495(14) 0.0265(5) Uani 1 1 d . . . . .
H27 H 0.4492 0.3563 0.3992 0.032 Uiso 1 1 calc R U . . .
C28 C 0.76554(18) 0.29165(13) 0.19678(13) 0.0217(4) Uani 1 1 d . . . . .
C29 C 0.8684(2) 0.25910(16) 0.22969(15) 0.0293(5) Uani 1 1 d . . . . .
H29 H 0.8884 0.2460 0.2825 0.035 Uiso 1 1 calc R U . . .
C30 C 0.9411(2) 0.24604(18) 0.18482(18) 0.0383(6) Uani 1 1 d . . . . .
H30 H 1.0112 0.2244 0.2072 0.046 Uiso 1 1 calc R U . . .
C31 C 0.9122(2) 0.26430(17) 0.10810(18) 0.0388(6) Uani 1 1 d . . . . .
H31 H 0.9623 0.2549 0.0778 0.047 Uiso 1 1 calc R U . . .
C32 C 0.8110(2) 0.29613(18) 0.07511(16) 0.0364(6) Uani 1 1 d . . . . .
H32 H 0.7916 0.3087 0.0222 0.044 Uiso 1 1 calc R U . . .
C33 C 0.7372(2) 0.30988(16) 0.11937(14) 0.0287(5) Uani 1 1 d . . . . .
H33 H 0.6674 0.3318 0.0965 0.034 Uiso 1 1 calc R U . . .
C34 C 0.69480(17) 0.40712(13) 0.29424(13) 0.0202(4) Uani 1 1 d . . . . .
C35 C 0.67203(19) 0.42371(14) 0.36446(13) 0.0237(4) Uani 1 1 d . . . . .
H35 H 0.6534 0.3823 0.3941 0.028 Uiso 1 1 calc R U . . .
C36 C 0.6767(2) 0.50087(15) 0.39068(15) 0.0302(5) Uani 1 1 d . . . . .
H36 H 0.6601 0.5124 0.4379 0.036 Uiso 1 1 calc R U . . .
C37 C 0.7057(2) 0.56107(16) 0.34773(17) 0.0377(6) Uani 1 1 d . . . . .
H37 H 0.7098 0.6138 0.3660 0.045 Uiso 1 1 calc R U . . .
C38 C 0.7285(2) 0.54464(16) 0.27852(16) 0.0358(6) Uani 1 1 d . . . . .
H38 H 0.7476 0.5863 0.2492 0.043 Uiso 1 1 calc R U . . .
C39 C 0.7239(2) 0.46780(14) 0.25145(14) 0.0273(5) Uani 1 1 d . . . . .
H39 H 0.7405 0.4567 0.2041 0.033 Uiso 1 1 calc R U . . .
C40 C 0.0912(3) 0.3854(2) 0.47295(18) 0.0430(7) Uani 1 1 d . . . . .
H40A H 0.0985 0.4353 0.5022 0.052 Uiso 1 1 calc R U . . .
H40B H 0.0834 0.3420 0.5078 0.052 Uiso 1 1 calc R U . . .

loop_
_atom_site_aniso_label
_atom_site_aniso_U_11
_atom_site_aniso_U_22
_atom_site_aniso_U_33
_atom_site_aniso_U_23
_atom_site_aniso_U_13
_atom_site_aniso_U_12
Au1 0.02560(4) 0.02446(4) 0.02036(4) -0.00451(3) 0.00551(3) -0.00096(3)
Au2 0.02588(4) 0.02296(4) 0.01993(4) 0.00189(3) 0.00407(3) -0.00080(3)
Cl1 0.0520(4) 0.0411(4) 0.0320(3) -0.0178(3) 0.0135(3) -0.0129(3)
Cl2 0.0408(4) 0.0399(3) 0.0338(3) 0.0165(3) 0.0015(3) -0.0092(3)
Cl3 0.0518(5) 0.0573(5) 0.0576(5) 0.0126(4) -0.0017(4) -0.0125(4)
Cl4 0.0524(5) 0.0627(5) 0.0506(5) -0.0021(4) 0.0224(4) 0.0007(4)
P1 0.0182(2) 0.0197(2) 0.0174(2) -0.00187(19) 0.0039(2) 0.00163(19)
P2 0.0174(2) 0.0184(2) 0.0177(2) -0.00003(19) 0.00428(19) 0.00168(19)
C1 0.0165(9) 0.0192(9) 0.0186(9) -0.0012(8) 0.0027(7) 0.0010(7)
C2 0.0169(9) 0.0222(10) 0.0177(9) 0.0011(8) 0.0037(7) -0.0008(8)
C3 0.0177(9) 0.0194(9) 0.0184(9) -0.0006(8) 0.0054(8) 0.0012(7)
C4 0.0202(10) 0.0201(10) 0.0195(9) -0.0004(8) 0.0031(8) -0.0002(8)
C5 0.0343(13) 0.0314(13) 0.0335(13) 0.0053(10) 0.0158(11) 0.0056(10)
C6 0.0400(15) 0.0429(16) 0.0382(15) 0.0122(12) 0.0168(12) -0.0036(12)
C7 0.0529(18) 0.0299(13) 0.0354(14) 0.0082(11) 0.0069(13) -0.0062(12)
C8 0.0583(19) 0.0202(12) 0.0403(15) 0.0053(11) 0.0128(14) 0.0081(12)
C9 0.0379(14) 0.0236(11) 0.0329(13) 0.0038(10) 0.0151(11) 0.0082(10)
C10 0.0185(9) 0.0195(10) 0.0207(9) -0.0010(8) 0.0070(8) -0.0011(8)
C11 0.0286(12) 0.0211(10) 0.0262(11) -0.0018(9) 0.0034(9) 0.0025(9)
C12 0.0411(15) 0.0197(11) 0.0363(13) -0.0027(10) 0.0088(11) -0.0013(10)
C13 0.0422(15) 0.0290(13) 0.0379(14) -0.0099(11) 0.0032(12) -0.0118(11)
C14 0.0367(15) 0.0364(14) 0.0349(14) -0.0046(11) -0.0075(12) -0.0026(12)
C15 0.0303(12) 0.0243(11) 0.0264(11) 0.0008(9) 0.0009(9) 0.0014(9)
C16 0.0191(10) 0.0228(10) 0.0248(11) 0.0001(8) 0.0044(8) 0.0024(8)
C17 0.0223(11) 0.0384(13) 0.0249(11) -0.0023(10) 0.0047(9) 0.0033(10)
C18 0.0279(13) 0.0416(15) 0.0272(12) -0.0010(11) -0.0044(10) 0.0031(11)
C19 0.0188(11) 0.0342(14) 0.0481(16) 0.0023(12) -0.0020(11) 0.0020(10)
C20 0.0217(12) 0.0439(16) 0.0481(16) -0.0005(13) 0.0125(11) 0.0049(11)
C21 0.0234(11) 0.0374(13) 0.0290(12) -0.0024(10) 0.0092(9) 0.0041(10)
C22 0.0205(10) 0.0208(10) 0.0223(10) 0.0007(8) 0.0076(8) 0.0008(8)
C23 0.0287(12) 0.0273(12) 0.0252(11) -0.0021(9) 0.0098(9) -0.0070(9)
C24 0.0437(15) 0.0253(12) 0.0434(15) -0.0026(11) 0.0212(13) -0.0094(11)
C25 0.0473(17) 0.0258(13) 0.0529(17) 0.0108(12) 0.0248(14) 0.0035(11)
C26 0.0340(13) 0.0362(14) 0.0333(13) 0.0118(11) 0.0115(11) 0.0076(11)
C27 0.0258(11) 0.0282(12) 0.0260(11) 0.0022(9) 0.0072(9) 0.0038(9)
C28 0.0196(10) 0.0209(10) 0.0249(11) -0.0030(8) 0.0064(8) 0.0003(8)
C29 0.0234(11) 0.0314(12) 0.0326(12) 0.0007(10) 0.0063(10) 0.0061(9)
C30 0.0255(12) 0.0419(15) 0.0512(17) 0.0007(13) 0.0168(12) 0.0101(11)
C31 0.0394(15) 0.0377(14) 0.0494(17) -0.0062(13) 0.0298(13) 0.0003(12)
C32 0.0410(15) 0.0431(15) 0.0297(13) 0.0001(11) 0.0178(12) -0.0022(12)
C33 0.0253(11) 0.0349(13) 0.0258(11) 0.0017(10) 0.0063(9) 0.0017(10)
C34 0.0166(9) 0.0202(10) 0.0222(10) -0.0015(8) 0.0020(8) -0.0013(8)
C35 0.0229(11) 0.0245(11) 0.0226(10) -0.0023(8) 0.0040(9) 0.0003(8)
C36 0.0312(13) 0.0292(12) 0.0276(12) -0.0087(10) 0.0027(10) 0.0025(10)
C37 0.0424(15) 0.0220(12) 0.0417(15) -0.0063(11) -0.0020(12) -0.0029(11)
C38 0.0417(15) 0.0260(12) 0.0357(14) 0.0017(10) 0.0025(12) -0.0125(11)
C39 0.0269(12) 0.0289(12) 0.0251(11) -0.0008(9) 0.0048(9) -0.0075(9)
C40 0.0464(17) 0.0464(17) 0.0365(15) -0.0038(13) 0.0107(13) -0.0055(14)

loop_
_atom_type_symbol
_atom_type_description
_atom_type_scat_dispersion_real
_atom_type_scat_dispersion_imag
_atom_type_scat_source
C C 0.0033 0.0016 'International Tables Vol C Tables 4.2.6.8 and 6.1.1.4'
H H 0.0000 0.0000 'International Tables Vol C Tables 4.2.6.8 and 6.1.1.4'
P P 0.1023 0.0942 'International Tables Vol C Tables 4.2.6.8 and 6.1.1.4'
Cl Cl 0.1484 0.1585 'International Tables Vol C Tables 4.2.6.8 and 6.1.1.4'
Au Au -2.0133 8.8022 'International Tables Vol C Tables 4.2.6.8 and 6.1.1.4'

loop_
_geom_angle_atom_site_label_1
_geom_angle_atom_site_label_2
_geom_angle_atom_site_label_3
_geom_angle
_geom_angle_site_symmetry_1
_geom_angle_site_symmetry_3
P1 Au1 Cl1 178.36(3) . .
P2 Au2 Cl2 178.47(3) . .
C22 P1 C16 105.68(11) . .
C22 P1 C1 103.95(10) . .
C16 P1 C1 104.67(10) . .
C22 P1 Au1 114.33(8) . .
C16 P1 Au1 113.64(8) . .
C1 P1 Au1 113.54(7) . .
C34 P2 C28 107.71(10) . .
C34 P2 C3 102.76(10) . .
C28 P2 C3 104.19(10) . .
C34 P2 Au2 113.84(8) . .
C28 P2 Au2 113.17(8) . .
C3 P2 Au2 114.18(7) . .
C2 C1 C4 123.4(2) . .
C2 C1 P1 115.07(17) . .
C4 C1 P1 121.48(16) . .
C3 C2 C1 175.1(2) . .
C2 C3 C10 121.5(2) . .
C2 C3 P2 116.49(17) . .
C10 C3 P2 121.82(15) . .
C5 C4 C9 118.1(2) . .
C5 C4 C1 120.3(2) . .
C9 C4 C1 121.6(2) . .
C6 C5 C4 121.1(2) . .
C7 C6 C5 119.8(3) . .
C8 C7 C6 120.3(3) . .
C7 C8 C9 120.2(3) . .
C4 C9 C8 120.6(2) . .
C11 C10 C15 118.5(2) . .
C11 C10 C3 121.3(2) . .
C15 C10 C3 120.0(2) . .
C10 C11 C12 120.5(2) . .
C13 C12 C11 120.5(2) . .
C12 C13 C14 119.6(2) . .
C15 C14 C13 120.2(3) . .
C14 C15 C10 120.6(2) . .
C21 C16 C17 119.6(2) . .
C21 C16 P1 118.35(18) . .
C17 C16 P1 122.01(18) . .
C18 C17 C16 119.8(2) . .
C19 C18 C17 120.3(2) . .
C18 C19 C20 120.0(2) . .
C19 C20 C21 120.4(2) . .
C20 C21 C16 119.9(2) . .
C27 C22 C23 119.6(2) . .
C27 C22 P1 118.71(18) . .
C23 C22 P1 121.62(18) . .
C24 C23 C22 119.8(2) . .
C25 C24 C23 120.5(3) . .
C24 C25 C26 120.2(3) . .
C25 C26 C27 119.9(3) . .
C26 C27 C22 120.0(2) . .
C33 C28 C29 119.4(2) . .
C33 C28 P2 122.27(18) . .
C29 C28 P2 118.31(18) . .
C30 C29 C28 119.7(2) . .
C31 C30 C29 120.4(3) . .
C32 C31 C30 120.4(2) . .
C31 C32 C33 120.0(3) . .
C28 C33 C32 120.1(2) . .
C39 C34 C35 119.9(2) . .
C39 C34 P2 121.36(18) . .
C35 C34 P2 118.45(17) . .
C36 C35 C34 119.9(2) . .
C37 C36 C35 119.9(2) . .
C38 C37 C36 120.2(2) . .
C37 C38 C39 120.6(3) . .
C38 C39 C34 119.5(2) . .
Cl4 C40 Cl3 111.96(17) . .

loop_
_geom_bond_atom_site_label_1
_geom_bond_atom_site_label_2
_geom_bond_distance
_geom_bond_site_symmetry_2
Au1 P1 2.2281(6) .
Au1 Cl1 2.2770(6) .
Au2 P2 2.2317(6) .
Au2 Cl2 2.2798(6) .
Cl3 C40 1.759(3) .
Cl4 C40 1.755(3) .
P1 C22 1.811(2) .
P1 C16 1.813(2) .
P1 C1 1.838(2) .
P2 C34 1.809(2) .
P2 C28 1.811(2) .
P2 C3 1.833(2) .
C1 C2 1.320(3) .
C1 C4 1.482(3) .
C2 C3 1.315(3) .
C3 C10 1.486(3) .
C4 C5 1.394(3) .
C4 C9 1.396(3) .
C5 C6 1.387(4) .
C6 C7 1.385(4) .
C7 C8 1.368(4) .
C8 C9 1.397(4) .
C10 C11 1.389(3) .
C10 C15 1.396(3) .
C11 C12 1.391(3) .
C12 C13 1.370(4) .
C13 C14 1.388(4) .
C14 C15 1.384(4) .
C16 C21 1.389(3) .
C16 C17 1.398(3) .
C17 C18 1.387(3) .
C18 C19 1.380(4) .
C19 C20 1.380(4) .
C20 C21 1.387(4) .
C22 C27 1.394(3) .
C22 C23 1.396(3) .
C23 C24 1.381(4) .
C24 C25 1.379(4) .
C25 C26 1.386(4) .
C26 C27 1.387(4) .
C28 C33 1.389(3) .
C28 C29 1.399(3) .
C29 C30 1.390(4) .
C30 C31 1.377(4) .
C31 C32 1.377(4) .
C32 C33 1.394(4) .
C34 C39 1.393(3) .
C34 C35 1.400(3) .
C35 C36 1.389(3) .
C36 C37 1.388(4) .
C37 C38 1.382(4) .
C38 C39 1.389(4) .
